data_4107105
loop_
_publ_author_name
'Andy M. Chapman'
'Mairi F. Haddow'
'Duncan F. Wass'

_publ_section_title
;
 Frustrated Lewis Pairs beyond the Main Group: Synthesis, Reactivity, and
 Small Molecule Activation with Cationic Zirconocene-Phosphinoaryloxide
 Complexes
;
_journal_name_full 'Journal of the American Chemical Society'
_journal_page_first 18463
_journal_page_last 18478
_journal_paper_doi 10.1021/ja207936p
_journal_volume 133
_journal_year 2011
_chemical_formula_moiety 'C35 H54 Cl2 O P Zr, C24 B F20, C H2 Cl2'
_chemical_formula_sum 'C60 H56 B Cl4 F20 O P Zr'
_chemical_formula_weight 1447.85
_chemical_name_systematic
; 
 ? 
;
_space_group_IT_number 2
_symmetry_cell_setting triclinic
_symmetry_space_group_name_Hall '-P 1'
_symmetry_space_group_name_H-M 'P -1'
_atom_sites_solution_hydrogens geom
_atom_sites_solution_primary direct
_atom_sites_solution_secondary difmap
_audit_creation_method SHELXL-97
_cell_angle_alpha 64.470(1)
_cell_angle_beta 85.548(1)
_cell_angle_gamma 85.835(1)
_cell_formula_units_Z 2
_cell_length_a 10.7053(2)
_cell_length_b 16.7854(3)
_cell_length_c 18.9334(4)
_cell_measurement_reflns_used 9872
_cell_measurement_temperature 100(2)
_cell_measurement_theta_max 27.55
_cell_measurement_theta_min 2.29
_cell_volume 3057.84(11)
_computing_cell_refinement 'Bruker Apex II'
_computing_data_collection 'Bruker Apex II'
_computing_data_reduction 'Bruker Apex II'
_computing_molecular_graphics 'Bruker ShelXTL'
_computing_publication_material 'Bruker ShelXTL'
_computing_structure_refinement 'SHELXL-97 (Sheldrick, 2008)'
_computing_structure_solution 'SHELXS-97 (Sheldrick, 2008)'
_diffrn_ambient_temperature 100(2)
_diffrn_measured_fraction_theta_full 0.996
_diffrn_measured_fraction_theta_max 0.996
_diffrn_measurement_device_type 'Bruker Apex II kappa CCD area detector'
_diffrn_measurement_method 'omega scans'
_diffrn_radiation_monochromator graphite
_diffrn_radiation_source 'fine-focus sealed tube'
_diffrn_radiation_type MoK\a
_diffrn_radiation_wavelength 0.71073
_diffrn_reflns_av_R_equivalents 0.0230
_diffrn_reflns_av_sigmaI/netI 0.0205
_diffrn_reflns_limit_h_max 13
_diffrn_reflns_limit_h_min -13
_diffrn_reflns_limit_k_max 21
_diffrn_reflns_limit_k_min -21
_diffrn_reflns_limit_l_max 24
_diffrn_reflns_limit_l_min -24
_diffrn_reflns_number 53024
_diffrn_reflns_theta_full 27.57
_diffrn_reflns_theta_max 27.57
_diffrn_reflns_theta_min 1.19
_exptl_absorpt_coefficient_mu 0.483
_exptl_absorpt_correction_T_max 0.7459
_exptl_absorpt_correction_T_min 0.6254
_exptl_absorpt_correction_type multi-scan
_exptl_absorpt_process_details 'SADABS V2008/1'
_exptl_crystal_colour green
_exptl_crystal_density_diffrn 1.572
_exptl_crystal_description block
_exptl_crystal_F_000 1464
_exptl_crystal_size_max 0.12
_exptl_crystal_size_mid 0.10
_exptl_crystal_size_min 0.09
_platon_squeeze_details
;
The disordered solvent is probably n-hexane, but a suitable model could
not be obtained.
;
_refine_diff_density_max 0.837
_refine_diff_density_min -0.988
_refine_diff_density_rms 0.055
_refine_ls_extinction_method none
_refine_ls_goodness_of_fit_ref 1.054
_refine_ls_hydrogen_treatment constr
_refine_ls_matrix_type full
_refine_ls_number_parameters 828
_refine_ls_number_reflns 14080
_refine_ls_number_restraints 0
_refine_ls_restrained_S_all 1.054
_refine_ls_R_factor_all 0.0312
_refine_ls_R_factor_gt 0.0280
_refine_ls_shift/su_max 0.001
_refine_ls_shift/su_mean 0.000
_refine_ls_structure_factor_coef Fsqd
_refine_ls_weighting_details 'calc w=1/[\s^2^(Fo^2^)+(0.0348P)^2^+1.9033P] where P=(Fo^2^+2Fc^2^)/3'
_refine_ls_weighting_scheme calc
_refine_ls_wR_factor_gt 0.0725
_refine_ls_wR_factor_ref 0.0744
_reflns_number_gt 12747
_reflns_number_total 14080
_reflns_threshold_expression >2sigma(I)
_cod_data_source_file ja207936p_si_010.cif
_cod_data_source_block amc233asqueeze
_cod_original_cell_volume 3057.84(10)
_cod_database_code 4107105

loop_
_symmetry_equiv_pos_as_xyz
'x, y, z'
'-x, -y, -z'

loop_
_atom_site_label
_atom_site_type_symbol
_atom_site_fract_x
_atom_site_fract_y
_atom_site_fract_z
_atom_site_U_iso_or_equiv
_atom_site_adp_type
_atom_site_occupancy
_atom_site_symmetry_multiplicity
_atom_site_calc_flag
_atom_site_refinement_flags
_atom_site_disorder_assembly
_atom_site_disorder_group
B1 B 0.04578(15) 0.07798(10) 0.20672(9) 0.0139(3) Uani 1 1 d . . .
C1 C 0.83265(16) 0.35087(12) 0.30470(11) 0.0315(4) Uani 1 1 d . . .
H1A H 0.8896 0.3064 0.3411 0.047 Uiso 1 1 calc R . .
H1B H 0.8649 0.4098 0.2881 0.047 Uiso 1 1 calc R . .
H1C H 0.8267 0.3390 0.2587 0.047 Uiso 1 1 calc R . .
C2 C 0.66546(17) 0.19196(11) 0.35861(11) 0.0266(3) Uani 1 1 d . . .
H2A H 0.6859 0.2069 0.3031 0.040 Uiso 1 1 calc R . .
H2B H 0.5969 0.1510 0.3777 0.040 Uiso 1 1 calc R . .
H2C H 0.7395 0.1641 0.3889 0.040 Uiso 1 1 calc R . .
C3 C 0.42635(17) 0.22032(12) 0.46264(10) 0.0307(4) Uani 1 1 d . . .
H3A H 0.4316 0.1723 0.4461 0.046 Uiso 1 1 calc R . .
H3B H 0.3439 0.2512 0.4513 0.046 Uiso 1 1 calc R . .
H3C H 0.4379 0.1958 0.5191 0.046 Uiso 1 1 calc R . .
C4 C 0.4834(2) 0.38704(14) 0.49007(11) 0.0420(5) Uani 1 1 d . . .
H4A H 0.5341 0.3677 0.5360 0.063 Uiso 1 1 calc R . .
H4B H 0.4023 0.3593 0.5059 0.063 Uiso 1 1 calc R . .
H4C H 0.4701 0.4514 0.4673 0.063 Uiso 1 1 calc R . .
C5 C 0.7227(2) 0.47516(12) 0.38523(12) 0.0407(5) Uani 1 1 d . . .
H5A H 0.6623 0.5104 0.4029 0.061 Uiso 1 1 calc R . .
H5B H 0.7563 0.5122 0.3323 0.061 Uiso 1 1 calc R . .
H5C H 0.7914 0.4525 0.4211 0.061 Uiso 1 1 calc R . .
C6 C 0.62571(15) 0.27477(10) 0.36811(9) 0.0193(3) Uani 1 1 d . . .
C7 C 0.52717(15) 0.28432(10) 0.41891(9) 0.0209(3) Uani 1 1 d . . .
C8 C 0.55062(17) 0.36059(11) 0.43036(9) 0.0251(3) Uani 1 1 d . . .
C9 C 0.65828(17) 0.39913(10) 0.38432(10) 0.0241(3) Uani 1 1 d . . .
C10 C 0.70474(15) 0.34689(10) 0.34482(9) 0.0209(3) Uani 1 1 d . . .
C11 C 0.18748(15) 0.33601(12) 0.28785(11) 0.0269(3) Uani 1 1 d . . .
H11A H 0.1323 0.3191 0.2581 0.040 Uiso 1 1 calc R . .
H11B H 0.1454 0.3828 0.2999 0.040 Uiso 1 1 calc R . .
H11C H 0.2068 0.2846 0.3368 0.040 Uiso 1 1 calc R . .
C12 C 0.41284(16) 0.21626(10) 0.26863(10) 0.0249(3) Uani 1 1 d . . .
H12A H 0.3930 0.1924 0.3252 0.037 Uiso 1 1 calc R . .
H12B H 0.4961 0.1934 0.2590 0.037 Uiso 1 1 calc R . .
H12C H 0.3502 0.1982 0.2439 0.037 Uiso 1 1 calc R . .
C13 C 0.61678(15) 0.33973(11) 0.14476(10) 0.0224(3) Uani 1 1 d . . .
H13A H 0.5932 0.3144 0.1100 0.034 Uiso 1 1 calc R . .
H13B H 0.6627 0.2946 0.1881 0.034 Uiso 1 1 calc R . .
H13C H 0.6702 0.3898 0.1152 0.034 Uiso 1 1 calc R . .
C14 C 0.49547(16) 0.53768(10) 0.07678(9) 0.0217(3) Uani 1 1 d . . .
H14A H 0.4416 0.5538 0.0327 0.033 Uiso 1 1 calc R . .
H14B H 0.5810 0.5238 0.0616 0.033 Uiso 1 1 calc R . .
H14C H 0.4962 0.5872 0.0911 0.033 Uiso 1 1 calc R . .
C15 C 0.23588(16) 0.53510(11) 0.16482(10) 0.0255(3) Uani 1 1 d . . .
H15A H 0.2809 0.5891 0.1507 0.038 Uiso 1 1 calc R . .
H15B H 0.1781 0.5256 0.2102 0.038 Uiso 1 1 calc R . .
H15C H 0.1884 0.5410 0.1205 0.038 Uiso 1 1 calc R . .
C16 C 0.32833(14) 0.45775(10) 0.18491(9) 0.0179(3) Uani 1 1 d . . .
C17 C 0.30683(14) 0.36900(10) 0.23999(9) 0.0187(3) Uani 1 1 d . . .
C18 C 0.41169(14) 0.31542(10) 0.23450(9) 0.0183(3) Uani 1 1 d . . .
C19 C 0.50038(14) 0.37105(10) 0.17704(9) 0.0172(3) Uani 1 1 d . . .
C20 C 0.44593(14) 0.45840(10) 0.14558(9) 0.0170(3) Uani 1 1 d . . .
C21 C 0.66993(13) 0.58316(9) 0.18865(8) 0.0138(3) Uani 1 1 d . . .
C22 C 0.76285(14) 0.54277(9) 0.15685(9) 0.0176(3) Uani 1 1 d . . .
H22 H 0.7535 0.4833 0.1656 0.021 Uiso 1 1 calc R . .
C23 C 0.86686(14) 0.58560(10) 0.11361(9) 0.0191(3) Uani 1 1 d . . .
H23 H 0.9282 0.5553 0.0941 0.023 Uiso 1 1 calc R . .
C24 C 0.88217(14) 0.67325(10) 0.09849(10) 0.0210(3) Uani 1 1 d . . .
H24 H 0.9537 0.7034 0.0689 0.025 Uiso 1 1 calc R . .
C25 C 0.79122(14) 0.71525(10) 0.12744(9) 0.0187(3) Uani 1 1 d . . .
H25 H 0.8009 0.7754 0.1164 0.022 Uiso 1 1 calc R . .
C26 C 0.68424(13) 0.67304(9) 0.17276(8) 0.0141(3) Uani 1 1 d . . .
C27 C 0.49227(13) 0.82163(9) 0.11761(9) 0.0165(3) Uani 1 1 d . . .
C28 C 0.42356(14) 0.89701(10) 0.13273(10) 0.0203(3) Uani 1 1 d . . .
H28A H 0.3761 0.9352 0.0871 0.031 Uiso 1 1 calc R . .
H28B H 0.4849 0.9317 0.1418 0.031 Uiso 1 1 calc R . .
H28C H 0.3659 0.8721 0.1790 0.031 Uiso 1 1 calc R . .
C29 C 0.58197(15) 0.86236(10) 0.04474(9) 0.0210(3) Uani 1 1 d . . .
H29A H 0.6215 0.8154 0.0319 0.032 Uiso 1 1 calc R . .
H29B H 0.6468 0.8934 0.0555 0.032 Uiso 1 1 calc R . .
H29C H 0.5347 0.9042 0.0004 0.032 Uiso 1 1 calc R . .
C30 C 0.39784(15) 0.76802(11) 0.10071(10) 0.0229(3) Uani 1 1 d . . .
H30A H 0.3575 0.8056 0.0518 0.034 Uiso 1 1 calc R . .
H30B H 0.3340 0.7470 0.1439 0.034 Uiso 1 1 calc R . .
H30C H 0.4418 0.7173 0.0956 0.034 Uiso 1 1 calc R . .
C31 C 0.66437(14) 0.79120(9) 0.25587(9) 0.0163(3) Uani 1 1 d . . .
C32 C 0.57255(15) 0.82028(10) 0.30809(9) 0.0206(3) Uani 1 1 d . . .
H32A H 0.6193 0.8458 0.3353 0.031 Uiso 1 1 calc R . .
H32B H 0.5287 0.7689 0.3467 0.031 Uiso 1 1 calc R . .
H32C H 0.5113 0.8646 0.2755 0.031 Uiso 1 1 calc R . .
C34 C 0.73727(14) 0.87198(10) 0.19938(9) 0.0192(3) Uani 1 1 d . . .
H34A H 0.7788 0.8965 0.2295 0.029 Uiso 1 1 calc R . .
H34B H 0.6790 0.9169 0.1645 0.029 Uiso 1 1 calc R . .
H34C H 0.8005 0.8540 0.1682 0.029 Uiso 1 1 calc R . .
C35 C 0.75644(15) 0.71939(10) 0.30867(10) 0.0224(3) Uani 1 1 d . . .
H35A H 0.8179 0.7021 0.2761 0.034 Uiso 1 1 calc R . .
H35B H 0.7101 0.6678 0.3445 0.034 Uiso 1 1 calc R . .
H35C H 0.8000 0.7425 0.3390 0.034 Uiso 1 1 calc R . .
C36 C 0.46398(14) 0.66741(10) 0.27481(9) 0.0182(3) Uani 1 1 d . . .
H36A H 0.4354 0.6284 0.2528 0.022 Uiso 1 1 calc R . .
H36B H 0.5080 0.6293 0.3229 0.022 Uiso 1 1 calc R . .
C37 C 0.12282(13) 0.04880(10) 0.28713(8) 0.0159(3) Uani 1 1 d . . .
C38 C 0.22506(14) -0.01062(10) 0.31090(9) 0.0181(3) Uani 1 1 d . . .
C39 C 0.28998(15) -0.02816(11) 0.37676(9) 0.0223(3) Uani 1 1 d . . .
C40 C 0.25520(17) 0.01593(11) 0.42225(9) 0.0264(4) Uani 1 1 d . . .
C41 C 0.15555(17) 0.07639(11) 0.40141(9) 0.0244(3) Uani 1 1 d . . .
C42 C 0.09304(14) 0.09182(10) 0.33523(9) 0.0189(3) Uani 1 1 d . . .
C43 C 0.09062(13) 0.17981(9) 0.15312(8) 0.0152(3) Uani 1 1 d . . .
C44 C 0.02010(14) 0.25738(10) 0.13967(9) 0.0185(3) Uani 1 1 d . . .
C45 C 0.06707(16) 0.34107(10) 0.10137(10) 0.0219(3) Uani 1 1 d . . .
C46 C 0.19041(16) 0.35092(10) 0.07459(9) 0.0212(3) Uani 1 1 d . . .
C47 C 0.26552(14) 0.27639(10) 0.08611(9) 0.0190(3) Uani 1 1 d . . .
C48 C 0.21510(14) 0.19425(10) 0.12487(9) 0.0166(3) Uani 1 1 d . . .
C49 C 0.07584(13) 0.01062(9) 0.16377(8) 0.0145(3) Uani 1 1 d . . .
C50 C 0.05463(13) -0.07896(10) 0.20683(8) 0.0158(3) Uani 1 1 d . . .
C51 C 0.06596(13) -0.14122(9) 0.17714(9) 0.0175(3) Uani 1 1 d . . .
C52 C 0.10036(13) -0.11524(10) 0.09899(9) 0.0173(3) Uani 1 1 d . . .
C53 C 0.12343(13) -0.02780(10) 0.05311(9) 0.0161(3) Uani 1 1 d . . .
C54 C 0.10918(13) 0.03279(9) 0.08538(8) 0.0150(3) Uani 1 1 d . . .
C55 C -0.10813(13) 0.07208(9) 0.22322(8) 0.0145(3) Uani 1 1 d . . .
C56 C -0.18446(14) 0.10504(9) 0.15961(9) 0.0162(3) Uani 1 1 d . . .
C57 C -0.31250(14) 0.09768(10) 0.16479(9) 0.0177(3) Uani 1 1 d . . .
C58 C -0.37279(13) 0.05418(10) 0.23740(9) 0.0174(3) Uani 1 1 d . . .
C59 C -0.30273(14) 0.02012(9) 0.30279(9) 0.0159(3) Uani 1 1 d . . .
C60 C -0.17375(13) 0.02879(9) 0.29466(8) 0.0152(3) Uani 1 1 d . . .
Cl1 Cl 0.32917(3) 0.71813(3) 0.30222(2) 0.02382(8) Uani 1 1 d . . .
Cl2 Cl 0.31899(4) 0.47505(2) 0.34659(2) 0.02275(8) Uani 1 1 d . . .
Cl3 Cl 0.17635(7) 0.75800(4) 0.46689(5) 0.0731(2) Uani 1 1 d . . .
C61A C 0.0125(3) 0.7632(3) 0.4487(2) 0.0417(11) Uani 0.580(5) 1 d P A 1
H61A H -0.0223 0.8230 0.4392 0.050 Uiso 0.580(5) 1 calc PR A 1
H61B H 0.0062 0.7562 0.3999 0.050 Uiso 0.580(5) 1 calc PR A 1
Cl4A Cl -0.08250(15) 0.68613(13) 0.52193(9) 0.0541(4) Uani 0.580(5) 1 d P A 1
C61B C 0.0477(5) 0.8040(4) 0.4726(3) 0.0394(14) Uani 0.420(5) 1 d P A 2
H61C H 0.0360 0.8585 0.4238 0.047 Uiso 0.420(5) 1 calc PR A 2
H61D H 0.0458 0.8210 0.5167 0.047 Uiso 0.420(5) 1 calc PR A 2
Cl4B Cl -0.07454(19) 0.7331(4) 0.4875(3) 0.0781(13) Uani 0.420(5) 1 d P A 2
F1 F -0.10191(8) 0.25570(6) 0.16471(6) 0.0243(2) Uani 1 1 d . . .
F2 F -0.00801(10) 0.41297(6) 0.09037(7) 0.0327(2) Uani 1 1 d . . .
F3 F 0.23648(10) 0.43188(6) 0.03734(6) 0.0282(2) Uani 1 1 d . . .
F4 F 0.38644(9) 0.28434(6) 0.05970(6) 0.0254(2) Uani 1 1 d . . .
F5 F 0.29467(8) 0.12406(6) 0.13603(5) 0.01940(18) Uani 1 1 d . . .
F6 F 0.26858(8) -0.05638(6) 0.26954(5) 0.02176(19) Uani 1 1 d . . .
F7 F 0.38720(9) -0.08760(7) 0.39629(6) 0.0312(2) Uani 1 1 d . . .
F8 F 0.31868(12) 0.00121(8) 0.48533(6) 0.0391(3) Uani 1 1 d . . .
F9 F 0.12017(12) 0.12062(7) 0.44495(6) 0.0364(3) Uani 1 1 d . . .
F10 F -0.00333(9) 0.15299(6) 0.31773(6) 0.02300(19) Uani 1 1 d . . .
F11 F -0.11427(8) -0.00974(6) 0.36254(5) 0.01913(18) Uani 1 1 d . . .
F12 F -0.35958(8) -0.02245(6) 0.37399(5) 0.02137(19) Uani 1 1 d . . .
F13 F -0.49659(8) 0.04351(6) 0.24357(6) 0.02229(19) Uani 1 1 d . . .
F14 F -0.37943(9) 0.13025(6) 0.10012(6) 0.0253(2) Uani 1 1 d . . .
F15 F -0.13163(8) 0.14779(6) 0.08660(5) 0.02039(18) Uani 1 1 d . . .
F16 F 0.12857(8) 0.11736(6) 0.03393(5) 0.01814(17) Uani 1 1 d . . .
F17 F 0.15983(8) -0.00145(6) -0.02312(5) 0.02115(18) Uani 1 1 d . . .
F18 F 0.10988(9) -0.17448(6) 0.06864(6) 0.02313(19) Uani 1 1 d . . .
F19 F 0.04274(9) -0.22630(6) 0.22321(6) 0.02280(19) Uani 1 1 d . . .
F20 F 0.01786(8) -0.10915(6) 0.28370(5) 0.01943(18) Uani 1 1 d . . .
O1 O 0.57373(10) 0.53643(6) 0.23104(6) 0.0160(2) Uani 1 1 d . . .
P1 P 0.57729(3) 0.74145(2) 0.20398(2) 0.01267(7) Uani 1 1 d . . .
Zr1 Zr 0.492373(13) 0.415940(8) 0.288388(8) 0.01339(4) Uani 1 1 d . . .

loop_
_atom_site_aniso_label
_atom_site_aniso_U_11
_atom_site_aniso_U_22
_atom_site_aniso_U_33
_atom_site_aniso_U_23
_atom_site_aniso_U_13
_atom_site_aniso_U_12
B1 0.0129(7) 0.0140(7) 0.0144(7) -0.0056(6) 0.0002(6) -0.0012(5)
C1 0.0206(8) 0.0295(9) 0.0330(10) -0.0021(7) -0.0040(7) -0.0015(7)
C2 0.0330(9) 0.0174(7) 0.0314(9) -0.0118(7) -0.0090(7) 0.0048(6)
C3 0.0310(9) 0.0272(9) 0.0220(8) 0.0010(7) 0.0019(7) -0.0053(7)
C4 0.0698(15) 0.0379(11) 0.0186(9) -0.0143(8) -0.0056(9) 0.0139(10)
C5 0.0647(14) 0.0197(8) 0.0385(11) -0.0082(8) -0.0285(10) -0.0061(8)
C6 0.0238(7) 0.0138(7) 0.0183(7) -0.0046(6) -0.0053(6) 0.0003(6)
C7 0.0272(8) 0.0159(7) 0.0149(7) -0.0020(6) -0.0016(6) -0.0009(6)
C8 0.0396(9) 0.0197(8) 0.0144(7) -0.0058(6) -0.0073(6) 0.0049(7)
C9 0.0366(9) 0.0152(7) 0.0205(8) -0.0058(6) -0.0132(7) -0.0010(6)
C10 0.0219(7) 0.0169(7) 0.0202(7) -0.0037(6) -0.0060(6) -0.0016(6)
C11 0.0198(8) 0.0293(9) 0.0297(9) -0.0105(7) 0.0036(6) -0.0091(6)
C12 0.0304(9) 0.0160(7) 0.0294(9) -0.0096(7) -0.0067(7) -0.0045(6)
C13 0.0216(8) 0.0259(8) 0.0238(8) -0.0150(7) 0.0013(6) -0.0007(6)
C14 0.0288(8) 0.0203(7) 0.0155(7) -0.0064(6) -0.0003(6) -0.0069(6)
C15 0.0246(8) 0.0227(8) 0.0280(9) -0.0102(7) -0.0035(6) 0.0034(6)
C16 0.0182(7) 0.0175(7) 0.0185(7) -0.0076(6) -0.0025(6) -0.0022(5)
C17 0.0169(7) 0.0189(7) 0.0208(7) -0.0085(6) -0.0006(6) -0.0047(5)
C18 0.0215(7) 0.0160(7) 0.0199(7) -0.0092(6) -0.0025(6) -0.0047(6)
C19 0.0193(7) 0.0184(7) 0.0174(7) -0.0107(6) -0.0014(6) -0.0028(6)
C20 0.0210(7) 0.0162(7) 0.0154(7) -0.0077(6) -0.0017(5) -0.0037(5)
C21 0.0159(6) 0.0125(6) 0.0126(6) -0.0045(5) -0.0024(5) -0.0018(5)
C22 0.0215(7) 0.0121(6) 0.0205(7) -0.0082(6) -0.0016(6) -0.0002(5)
C23 0.0178(7) 0.0185(7) 0.0238(8) -0.0124(6) 0.0009(6) 0.0014(5)
C24 0.0173(7) 0.0194(7) 0.0281(8) -0.0122(6) 0.0056(6) -0.0045(6)
C25 0.0186(7) 0.0136(7) 0.0255(8) -0.0101(6) 0.0028(6) -0.0034(5)
C26 0.0150(6) 0.0118(6) 0.0165(7) -0.0071(5) -0.0006(5) -0.0003(5)
C27 0.0160(7) 0.0154(7) 0.0172(7) -0.0059(6) -0.0030(5) 0.0002(5)
C28 0.0183(7) 0.0156(7) 0.0248(8) -0.0065(6) -0.0033(6) 0.0026(5)
C29 0.0220(7) 0.0216(7) 0.0169(7) -0.0057(6) 0.0000(6) -0.0027(6)
C30 0.0202(7) 0.0250(8) 0.0251(8) -0.0113(7) -0.0049(6) -0.0034(6)
C31 0.0182(7) 0.0145(7) 0.0182(7) -0.0087(6) -0.0018(5) -0.0017(5)
C32 0.0260(8) 0.0192(7) 0.0199(7) -0.0117(6) 0.0024(6) -0.0036(6)
C34 0.0197(7) 0.0165(7) 0.0232(8) -0.0098(6) 0.0006(6) -0.0050(5)
C35 0.0248(8) 0.0206(7) 0.0225(8) -0.0091(6) -0.0081(6) 0.0009(6)
C36 0.0164(7) 0.0137(7) 0.0221(7) -0.0061(6) 0.0049(6) -0.0015(5)
C37 0.0148(6) 0.0170(7) 0.0153(7) -0.0059(6) 0.0016(5) -0.0058(5)
C38 0.0162(7) 0.0199(7) 0.0168(7) -0.0063(6) 0.0012(5) -0.0042(5)
C39 0.0190(7) 0.0223(8) 0.0193(8) -0.0018(6) -0.0045(6) -0.0044(6)
C40 0.0326(9) 0.0281(8) 0.0156(7) -0.0041(6) -0.0063(6) -0.0123(7)
C41 0.0344(9) 0.0244(8) 0.0172(7) -0.0105(6) 0.0031(6) -0.0120(7)
C42 0.0196(7) 0.0178(7) 0.0183(7) -0.0067(6) 0.0019(6) -0.0050(6)
C43 0.0164(7) 0.0160(7) 0.0138(7) -0.0069(5) 0.0006(5) -0.0030(5)
C44 0.0173(7) 0.0186(7) 0.0201(7) -0.0092(6) 0.0038(6) -0.0027(5)
C45 0.0290(8) 0.0153(7) 0.0230(8) -0.0103(6) 0.0019(6) 0.0000(6)
C46 0.0306(8) 0.0169(7) 0.0179(7) -0.0087(6) 0.0039(6) -0.0109(6)
C47 0.0176(7) 0.0247(8) 0.0160(7) -0.0094(6) 0.0030(5) -0.0081(6)
C48 0.0174(7) 0.0182(7) 0.0153(7) -0.0081(6) -0.0013(5) -0.0010(5)
C49 0.0102(6) 0.0166(7) 0.0169(7) -0.0072(6) -0.0016(5) -0.0001(5)
C50 0.0131(6) 0.0187(7) 0.0150(7) -0.0068(6) 0.0005(5) -0.0011(5)
C51 0.0131(6) 0.0147(7) 0.0235(8) -0.0069(6) -0.0021(5) -0.0017(5)
C52 0.0124(6) 0.0207(7) 0.0242(8) -0.0147(6) -0.0027(5) 0.0004(5)
C53 0.0107(6) 0.0233(7) 0.0157(7) -0.0098(6) -0.0005(5) -0.0004(5)
C54 0.0114(6) 0.0154(6) 0.0168(7) -0.0056(5) -0.0009(5) -0.0012(5)
C55 0.0142(6) 0.0133(6) 0.0174(7) -0.0079(5) 0.0005(5) -0.0009(5)
C56 0.0179(7) 0.0140(6) 0.0159(7) -0.0059(5) 0.0020(5) -0.0019(5)
C57 0.0184(7) 0.0168(7) 0.0198(7) -0.0091(6) -0.0049(6) 0.0005(5)
C58 0.0128(6) 0.0158(7) 0.0272(8) -0.0128(6) 0.0012(6) -0.0021(5)
C59 0.0173(7) 0.0138(6) 0.0180(7) -0.0084(6) 0.0050(5) -0.0043(5)
C60 0.0163(7) 0.0142(6) 0.0164(7) -0.0076(5) -0.0014(5) -0.0005(5)
Cl1 0.01941(17) 0.02152(18) 0.0296(2) -0.01146(16) 0.00836(14) -0.00161(14)
Cl2 0.02380(18) 0.02141(18) 0.02420(19) -0.01202(15) 0.00863(14) -0.00382(14)
Cl3 0.0626(4) 0.0427(3) 0.1014(6) -0.0143(4) -0.0393(4) 0.0040(3)
C61A 0.034(2) 0.045(2) 0.0286(18) 0.0001(16) 0.0006(15) -0.0010(15)
Cl4A 0.0529(7) 0.0501(9) 0.0461(7) -0.0101(7) 0.0168(5) -0.0100(5)
C61B 0.037(3) 0.051(3) 0.033(3) -0.022(2) 0.001(2) 0.006(2)
Cl4B 0.0523(10) 0.120(3) 0.098(3) -0.082(3) 0.0284(12) -0.0308(13)
F1 0.0188(4) 0.0190(4) 0.0339(5) -0.0117(4) 0.0067(4) 0.0000(3)
F2 0.0387(6) 0.0146(4) 0.0426(6) -0.0120(4) 0.0076(5) 0.0016(4)
F3 0.0394(6) 0.0177(5) 0.0277(5) -0.0095(4) 0.0081(4) -0.0139(4)
F4 0.0186(4) 0.0294(5) 0.0280(5) -0.0117(4) 0.0069(4) -0.0116(4)
F5 0.0141(4) 0.0201(4) 0.0224(5) -0.0077(4) -0.0004(3) 0.0000(3)
F6 0.0170(4) 0.0263(5) 0.0228(5) -0.0119(4) -0.0020(3) 0.0043(3)
F7 0.0226(5) 0.0339(6) 0.0280(5) -0.0039(4) -0.0103(4) 0.0022(4)
F8 0.0529(7) 0.0418(6) 0.0211(5) -0.0084(5) -0.0171(5) -0.0101(5)
F9 0.0593(7) 0.0348(6) 0.0236(5) -0.0197(5) -0.0007(5) -0.0093(5)
F10 0.0257(5) 0.0217(5) 0.0257(5) -0.0146(4) 0.0024(4) -0.0011(4)
F11 0.0184(4) 0.0222(4) 0.0138(4) -0.0045(3) -0.0008(3) -0.0033(3)
F12 0.0195(4) 0.0250(5) 0.0201(5) -0.0102(4) 0.0068(3) -0.0089(4)
F13 0.0119(4) 0.0240(5) 0.0329(5) -0.0138(4) 0.0004(4) -0.0037(3)
F14 0.0200(4) 0.0306(5) 0.0227(5) -0.0082(4) -0.0085(4) 0.0007(4)
F15 0.0195(4) 0.0241(5) 0.0137(4) -0.0045(4) 0.0006(3) -0.0022(3)
F16 0.0204(4) 0.0166(4) 0.0149(4) -0.0044(3) 0.0017(3) -0.0030(3)
F17 0.0216(4) 0.0285(5) 0.0162(4) -0.0125(4) 0.0021(3) -0.0028(4)
F18 0.0236(5) 0.0247(5) 0.0297(5) -0.0198(4) -0.0010(4) -0.0013(4)
F19 0.0247(5) 0.0144(4) 0.0280(5) -0.0078(4) 0.0012(4) -0.0042(3)
F20 0.0229(4) 0.0177(4) 0.0149(4) -0.0046(3) 0.0030(3) -0.0035(3)
O1 0.0192(5) 0.0122(5) 0.0165(5) -0.0060(4) 0.0019(4) -0.0041(4)
P1 0.01329(16) 0.01022(16) 0.01473(17) -0.00566(13) 0.00048(13) -0.00120(12)
Zr1 0.01658(7) 0.01042(7) 0.01310(7) -0.00497(5) 0.00153(5) -0.00297(5)

loop_
_atom_type_symbol
_atom_type_description
_atom_type_scat_dispersion_real
_atom_type_scat_dispersion_imag
_atom_type_scat_source
C C 0.0033 0.0016 'International Tables Vol C Tables 4.2.6.8 and 6.1.1.4'
H H 0.0000 0.0000 'International Tables Vol C Tables 4.2.6.8 and 6.1.1.4'
B B 0.0013 0.0007 'International Tables Vol C Tables 4.2.6.8 and 6.1.1.4'
O O 0.0106 0.0060 'International Tables Vol C Tables 4.2.6.8 and 6.1.1.4'
F F 0.0171 0.0103 'International Tables Vol C Tables 4.2.6.8 and 6.1.1.4'
P P 0.1023 0.0942 'International Tables Vol C Tables 4.2.6.8 and 6.1.1.4'
Cl Cl 0.1484 0.1585 'International Tables Vol C Tables 4.2.6.8 and 6.1.1.4'
Zr Zr -2.9673 0.5597 'International Tables Vol C Tables 4.2.6.8 and 6.1.1.4'

loop_
_geom_angle_atom_site_label_1
_geom_angle_atom_site_label_2
_geom_angle_atom_site_label_3
_geom_angle
C43 B1 C37 102.12(11)
C43 B1 C55 113.04(11)
C37 B1 C55 113.43(12)
C43 B1 C49 113.99(12)
C37 B1 C49 113.30(11)
C55 B1 C49 101.47(11)
C10 C1 H1A 109.5
C10 C1 H1B 109.5
H1A C1 H1B 109.5
C10 C1 H1C 109.5
H1A C1 H1C 109.5
H1B C1 H1C 109.5
C6 C2 H2A 109.5
C6 C2 H2B 109.5
H2A C2 H2B 109.5
C6 C2 H2C 109.5
H2A C2 H2C 109.5
H2B C2 H2C 109.5
C7 C3 H3A 109.5
C7 C3 H3B 109.5
H3A C3 H3B 109.5
C7 C3 H3C 109.5
H3A C3 H3C 109.5
H3B C3 H3C 109.5
C8 C4 H4A 109.5
C8 C4 H4B 109.5
H4A C4 H4B 109.5
C8 C4 H4C 109.5
H4A C4 H4C 109.5
H4B C4 H4C 109.5
C9 C5 H5A 109.5
C9 C5 H5B 109.5
H5A C5 H5B 109.5
C9 C5 H5C 109.5
H5A C5 H5C 109.5
H5B C5 H5C 109.5
C10 C6 C7 108.40(14)
C10 C6 C2 122.58(15)
C7 C6 C2 126.68(14)
C10 C6 Zr1 73.21(9)
C7 C6 Zr1 72.06(8)
C2 C6 Zr1 134.38(11)
C6 C7 C8 107.21(14)
C6 C7 C3 127.32(15)
C8 C7 C3 124.93(15)
C6 C7 Zr1 75.80(9)
C8 C7 Zr1 74.12(9)
C3 C7 Zr1 122.36(11)
C9 C8 C7 108.27(14)
C9 C8 C4 125.55(17)
C7 C8 C4 125.61(17)
C9 C8 Zr1 74.16(9)
C7 C8 Zr1 73.25(9)
C4 C8 Zr1 125.33(12)
C8 C9 C10 108.34(14)
C8 C9 C5 125.51(17)
C10 C9 C5 125.68(18)
C8 C9 Zr1 73.88(9)
C10 C9 Zr1 74.34(9)
C5 C9 Zr1 123.99(11)
C6 C10 C9 107.66(14)
C6 C10 C1 124.04(15)
C9 C10 C1 126.18(15)
C6 C10 Zr1 74.88(9)
C9 C10 Zr1 73.42(9)
C1 C10 Zr1 130.55(11)
C17 C11 H11A 109.5
C17 C11 H11B 109.5
H11A C11 H11B 109.5
C17 C11 H11C 109.5
H11A C11 H11C 109.5
H11B C11 H11C 109.5
C18 C12 H12A 109.5
C18 C12 H12B 109.5
H12A C12 H12B 109.5
C18 C12 H12C 109.5
H12A C12 H12C 109.5
H12B C12 H12C 109.5
C19 C13 H13A 109.5
C19 C13 H13B 109.5
H13A C13 H13B 109.5
C19 C13 H13C 109.5
H13A C13 H13C 109.5
H13B C13 H13C 109.5
C20 C14 H14A 109.5
C20 C14 H14B 109.5
H14A C14 H14B 109.5
C20 C14 H14C 109.5
H14A C14 H14C 109.5
H14B C14 H14C 109.5
C16 C15 H15A 109.5
C16 C15 H15B 109.5
H15A C15 H15B 109.5
C16 C15 H15C 109.5
H15A C15 H15C 109.5
H15B C15 H15C 109.5
C20 C16 C17 107.98(13)
C20 C16 C15 125.47(14)
C17 C16 C15 126.14(14)
C20 C16 Zr1 73.86(8)
C17 C16 Zr1 73.49(8)
C15 C16 Zr1 124.26(10)
C18 C17 C16 107.98(13)
C18 C17 C11 125.45(14)
C16 C17 C11 126.13(14)
C18 C17 Zr1 73.37(8)
C16 C17 Zr1 74.19(8)
C11 C17 Zr1 124.25(11)
C17 C18 C19 108.16(13)
C17 C18 C12 124.00(14)
C19 C18 C12 126.25(14)
C17 C18 Zr1 74.46(8)
C19 C18 Zr1 72.70(8)
C12 C18 Zr1 130.04(11)
C20 C19 C18 107.25(13)
C20 C19 C13 126.05(14)
C18 C19 C13 125.63(14)
C20 C19 Zr1 75.36(8)
C18 C19 Zr1 74.45(8)
C13 C19 Zr1 125.22(10)
C16 C20 C19 108.57(13)
C16 C20 C14 124.01(14)
C19 C20 C14 127.14(14)
C16 C20 Zr1 74.21(9)
C19 C20 Zr1 72.16(8)
C14 C20 Zr1 124.47(10)
O1 C21 C22 118.91(12)
O1 C21 C26 123.61(13)
C22 C21 C26 117.47(13)
C23 C22 C21 122.81(13)
C23 C22 H22 118.6
C21 C22 H22 118.6
C22 C23 C24 120.04(14)
C22 C23 H23 120.0
C24 C23 H23 120.0
C25 C24 C23 118.49(14)
C25 C24 H24 120.8
C23 C24 H24 120.8
C24 C25 C26 122.96(14)
C24 C25 H25 118.5
C26 C25 H25 118.5
C25 C26 C21 118.21(13)
C25 C26 P1 115.14(10)
C21 C26 P1 126.65(11)
C30 C27 C28 110.30(12)
C30 C27 C29 108.02(12)
C28 C27 C29 108.52(12)
C30 C27 P1 106.06(10)
C28 C27 P1 112.48(10)
C29 C27 P1 111.36(10)
C27 C28 H28A 109.5
C27 C28 H28B 109.5
H28A C28 H28B 109.5
C27 C28 H28C 109.5
H28A C28 H28C 109.5
H28B C28 H28C 109.5
C27 C29 H29A 109.5
C27 C29 H29B 109.5
H29A C29 H29B 109.5
C27 C29 H29C 109.5
H29A C29 H29C 109.5
H29B C29 H29C 109.5
C27 C30 H30A 109.5
C27 C30 H30B 109.5
H30A C30 H30B 109.5
C27 C30 H30C 109.5
H30A C30 H30C 109.5
H30B C30 H30C 109.5
C35 C31 C34 109.43(12)
C35 C31 C32 108.49(13)
C34 C31 C32 108.12(12)
C35 C31 P1 107.60(10)
C34 C31 P1 112.91(10)
C32 C31 P1 110.20(10)
C31 C32 H32A 109.5
C31 C32 H32B 109.5
H32A C32 H32B 109.5
C31 C32 H32C 109.5
H32A C32 H32C 109.5
H32B C32 H32C 109.5
C31 C34 H34A 109.5
C31 C34 H34B 109.5
H34A C34 H34B 109.5
C31 C34 H34C 109.5
H34A C34 H34C 109.5
H34B C34 H34C 109.5
C31 C35 H35A 109.5
C31 C35 H35B 109.5
H35A C35 H35B 109.5
C31 C35 H35C 109.5
H35A C35 H35C 109.5
H35B C35 H35C 109.5
Cl1 C36 P1 116.65(8)
Cl1 C36 H36A 108.1
P1 C36 H36A 108.1
Cl1 C36 H36B 108.1
P1 C36 H36B 108.1
H36A C36 H36B 107.3
C38 C37 C42 113.28(14)
C38 C37 B1 127.18(13)
C42 C37 B1 119.30(13)
F6 C38 C39 114.84(13)
F6 C38 C37 120.98(13)
C39 C38 C37 124.19(15)
F7 C39 C40 119.82(14)
F7 C39 C38 120.48(15)
C40 C39 C38 119.70(15)
F8 C40 C41 120.45(16)
F8 C40 C39 120.55(16)
C41 C40 C39 118.99(15)
F9 C41 C40 120.00(15)
F9 C41 C42 120.53(16)
C40 C41 C42 119.47(15)
F10 C42 C41 116.26(14)
F10 C42 C37 119.38(13)
C41 C42 C37 124.35(15)
C44 C43 C48 113.19(13)
C44 C43 B1 126.51(13)
C48 C43 B1 119.81(12)
F1 C44 C45 114.82(13)
F1 C44 C43 121.20(13)
C45 C44 C43 123.97(14)
F2 C45 C46 119.79(14)
F2 C45 C44 120.17(14)
C46 C45 C44 120.04(14)
F3 C46 C45 120.32(14)
F3 C46 C47 120.84(14)
C45 C46 C47 118.83(14)
F4 C47 C48 120.79(14)
F4 C47 C46 119.97(13)
C48 C47 C46 119.24(14)
F5 C48 C47 116.15(13)
F5 C48 C43 119.14(13)
C47 C48 C43 124.71(14)
C54 C49 C50 112.94(13)
C54 C49 B1 127.92(13)
C50 C49 B1 118.81(12)
F20 C50 C51 115.81(13)
F20 C50 C49 119.09(13)
C51 C50 C49 125.09(14)
F19 C51 C52 119.89(13)
F19 C51 C50 120.87(14)
C52 C51 C50 119.24(14)
F18 C52 C53 121.06(13)
F18 C52 C51 120.19(13)
C53 C52 C51 118.75(13)
F17 C53 C52 119.62(13)
F17 C53 C54 120.41(13)
C52 C53 C54 119.96(13)
F16 C54 C49 121.31(13)
F16 C54 C53 114.70(13)
C49 C54 C53 123.99(13)
C60 C55 C56 113.22(13)
C60 C55 B1 127.45(13)
C56 C55 B1 118.95(12)
F15 C56 C57 116.15(13)
F15 C56 C55 119.01(13)
C57 C56 C55 124.84(14)
F14 C57 C56 121.15(14)
F14 C57 C58 119.44(13)
C56 C57 C58 119.40(14)
F13 C58 C59 120.90(13)
F13 C58 C57 120.39(14)
C59 C58 C57 118.69(13)
F12 C59 C58 119.63(13)
F12 C59 C60 120.49(13)
C58 C59 C60 119.87(13)
F11 C60 C59 114.65(13)
F11 C60 C55 121.38(13)
C59 C60 C55 123.96(14)
C61B Cl3 C61A 36.3(2)
Cl4A C61A Cl3 117.1(2)
Cl4A C61A H61A 108.0
Cl3 C61A H61A 108.0
Cl4A C61A H61B 108.0
Cl3 C61A H61B 108.0
H61A C61A H61B 107.3
Cl3 C61B Cl4B 110.6(3)
Cl3 C61B H61C 109.5
Cl4B C61B H61C 109.5
Cl3 C61B H61D 109.5
Cl4B C61B H61D 109.5
H61C C61B H61D 108.1
C21 O1 Zr1 149.04(9)
C26 P1 C36 106.32(7)
C26 P1 C27 108.53(7)
C36 P1 C27 108.57(7)
C26 P1 C31 109.63(7)
C36 P1 C31 107.85(7)
C27 P1 C31 115.55(7)
O1 Zr1 Cl2 93.28(3)
O1 Zr1 C19 99.20(4)
Cl2 Zr1 C19 131.25(4)
O1 Zr1 C7 133.33(5)
Cl2 Zr1 C7 91.40(4)
C19 Zr1 C7 111.91(5)
O1 Zr1 C18 130.27(5)
Cl2 Zr1 C18 110.63(4)
C19 Zr1 C18 32.85(5)
C7 Zr1 C18 90.39(5)
O1 Zr1 C8 104.50(5)
Cl2 Zr1 C8 76.79(4)
C19 Zr1 C8 142.04(5)
C7 Zr1 C8 32.63(5)
C18 Zr1 C8 122.75(5)
O1 Zr1 C9 79.76(5)
Cl2 Zr1 C9 98.05(4)
C19 Zr1 C9 130.46(5)
C7 Zr1 C9 53.62(5)
C18 Zr1 C9 134.74(5)
C8 Zr1 C9 31.95(6)
O1 Zr1 C17 124.65(5)
Cl2 Zr1 C17 80.31(4)
C19 Zr1 C17 53.96(5)
C7 Zr1 C17 101.92(5)
C18 Zr1 C17 32.16(5)
C8 Zr1 C17 126.48(5)
C9 Zr1 C17 155.53(5)
O1 Zr1 C20 78.13(4)
Cl2 Zr1 C20 108.12(4)
C19 Zr1 C20 32.48(5)
C7 Zr1 C20 142.85(5)
C18 Zr1 C20 53.49(5)
C8 Zr1 C20 174.44(5)
C9 Zr1 C20 146.42(5)
C17 Zr1 C20 53.26(5)
O1 Zr1 C10 89.02(5)
Cl2 Zr1 C10 128.66(4)
C19 Zr1 C10 98.67(5)
C7 Zr1 C10 53.57(5)
C18 Zr1 C10 106.23(5)
C8 Zr1 C10 53.22(5)
C9 Zr1 C10 32.24(5)
C17 Zr1 C10 136.73(5)
C20 Zr1 C10 122.45(5)
O1 Zr1 C16 92.35(4)
Cl2 Zr1 C16 78.96(4)
C19 Zr1 C16 53.75(5)
C7 Zr1 C16 134.01(5)
C18 Zr1 C16 53.42(5)
C8 Zr1 C16 151.08(5)
C9 Zr1 C16 171.44(5)
C17 Zr1 C16 32.32(5)
C20 Zr1 C16 31.93(5)
C10 Zr1 C16 152.24(5)
O1 Zr1 C6 120.72(5)
Cl2 Zr1 C6 123.42(4)
C19 Zr1 C6 89.37(5)
C7 Zr1 C6 32.14(5)
C18 Zr1 C6 81.88(5)
C8 Zr1 C6 53.03(5)
C9 Zr1 C6 52.93(5)
C17 Zr1 C6 107.62(5)
C20 Zr1 C6 121.41(5)
C10 Zr1 C6 31.91(5)
C16 Zr1 C6 135.29(5)

loop_
_geom_bond_atom_site_label_1
_geom_bond_atom_site_label_2
_geom_bond_distance
B1 C43 1.652(2)
B1 C37 1.653(2)
B1 C55 1.655(2)
B1 C49 1.656(2)
C1 C10 1.505(2)
C1 H1A 0.9800
C1 H1B 0.9800
C1 H1C 0.9800
C2 C6 1.504(2)
C2 H2A 0.9800
C2 H2B 0.9800
C2 H2C 0.9800
C3 C7 1.506(2)
C3 H3A 0.9800
C3 H3B 0.9800
C3 H3C 0.9800
C4 C8 1.501(2)
C4 H4A 0.9800
C4 H4B 0.9800
C4 H4C 0.9800
C5 C9 1.501(2)
C5 H5A 0.9800
C5 H5B 0.9800
C5 H5C 0.9800
C6 C10 1.417(2)
C6 C7 1.419(2)
C6 Zr1 2.5867(15)
C7 C8 1.429(2)
C7 Zr1 2.5385(15)
C8 C9 1.405(3)
C8 Zr1 2.5497(16)
C9 C10 1.421(2)
C9 Zr1 2.5533(16)
C10 Zr1 2.5653(15)
C11 C17 1.500(2)
C11 H11A 0.9800
C11 H11B 0.9800
C11 H11C 0.9800
C12 C18 1.503(2)
C12 H12A 0.9800
C12 H12B 0.9800
C12 H12C 0.9800
C13 C19 1.505(2)
C13 H13A 0.9800
C13 H13B 0.9800
C13 H13C 0.9800
C14 C20 1.500(2)
C14 H14A 0.9800
C14 H14B 0.9800
C14 H14C 0.9800
C15 C16 1.502(2)
C15 H15A 0.9800
C15 H15B 0.9800
C15 H15C 0.9800
C16 C20 1.410(2)
C16 C17 1.426(2)
C16 Zr1 2.5660(15)
C17 C18 1.413(2)
C17 Zr1 2.5570(15)
C18 C19 1.432(2)
C18 Zr1 2.5430(14)
C19 C20 1.422(2)
C19 Zr1 2.5202(14)
C20 Zr1 2.5616(15)
C21 O1 1.3290(17)
C21 C22 1.404(2)
C21 C26 1.4230(19)
C22 C23 1.376(2)
C22 H22 0.9500
C23 C24 1.392(2)
C23 H23 0.9500
C24 C25 1.377(2)
C24 H24 0.9500
C25 C26 1.411(2)
C25 H25 0.9500
C26 P1 1.8077(14)
C27 C30 1.538(2)
C27 C28 1.539(2)
C27 C29 1.539(2)
C27 P1 1.8629(15)
C28 H28A 0.9800
C28 H28B 0.9800
C28 H28C 0.9800
C29 H29A 0.9800
C29 H29B 0.9800
C29 H29C 0.9800
C30 H30A 0.9800
C30 H30B 0.9800
C30 H30C 0.9800
C31 C35 1.538(2)
C31 C34 1.538(2)
C31 C32 1.542(2)
C31 P1 1.8692(15)
C32 H32A 0.9800
C32 H32B 0.9800
C32 H32C 0.9800
C34 H34A 0.9800
C34 H34B 0.9800
C34 H34C 0.9800
C35 H35A 0.9800
C35 H35B 0.9800
C35 H35C 0.9800
C36 Cl1 1.7786(15)
C36 P1 1.8287(15)
C36 H36A 0.9900
C36 H36B 0.9900
C37 C38 1.388(2)
C37 C42 1.393(2)
C38 F6 1.3528(18)
C38 C39 1.383(2)
C39 F7 1.3440(19)
C39 C40 1.374(3)
C40 F8 1.3403(18)
C40 C41 1.374(3)
C41 F9 1.3462(19)
C41 C42 1.382(2)
C42 F10 1.3544(18)
C43 C44 1.390(2)
C43 C48 1.395(2)
C44 F1 1.3526(17)
C44 C45 1.386(2)
C45 F2 1.3471(18)
C45 C46 1.372(2)
C46 F3 1.3434(17)
C46 C47 1.380(2)
C47 F4 1.3455(17)
C47 C48 1.380(2)
C48 F5 1.3513(17)
C49 C54 1.389(2)
C49 C50 1.393(2)
C50 F20 1.3544(17)
C50 C51 1.378(2)
C51 F19 1.3440(17)
C51 C52 1.378(2)
C52 F18 1.3409(16)
C52 C53 1.375(2)
C53 F17 1.3483(17)
C53 C54 1.389(2)
C54 F16 1.3516(16)
C55 C60 1.389(2)
C55 C56 1.392(2)
C56 F15 1.3520(17)
C56 C57 1.377(2)
C57 F14 1.3468(17)
C57 C58 1.380(2)
C58 F13 1.3397(16)
C58 C59 1.376(2)
C59 F12 1.3430(17)
C59 C60 1.389(2)
C60 F11 1.3514(17)
Cl2 Zr1 2.4498(4)
Cl3 C61B 1.549(5)
Cl3 C61A 1.802(4)
C61A Cl4A 1.748(4)
C61A H61A 0.9900
C61A H61B 0.9900
C61B Cl4B 1.758(6)
C61B H61C 0.9900
C61B H61D 0.9900
O1 Zr1 2.0602(10)

loop_
_geom_torsion_atom_site_label_1
_geom_torsion_atom_site_label_2
_geom_torsion_atom_site_label_3
_geom_torsion_atom_site_label_4
_geom_torsion
C10 C6 C7 C8 -3.36(17)
C2 C6 C7 C8 159.46(15)
Zr1 C6 C7 C8 -68.04(11)
C10 C6 C7 C3 -175.24(15)
C2 C6 C7 C3 -12.4(3)
Zr1 C6 C7 C3 120.09(17)
C10 C6 C7 Zr1 64.68(11)
C2 C6 C7 Zr1 -132.50(16)
C6 C7 C8 C9 2.74(18)
C3 C7 C8 C9 174.86(15)
Zr1 C7 C8 C9 -66.46(11)
C6 C7 C8 C4 -168.98(16)
C3 C7 C8 C4 3.1(3)
Zr1 C7 C8 C4 121.82(17)
C6 C7 C8 Zr1 69.20(11)
C3 C7 C8 Zr1 -118.68(16)
C7 C8 C9 C10 -1.08(18)
C4 C8 C9 C10 170.65(16)
Zr1 C8 C9 C10 -66.94(11)
C7 C8 C9 C5 -173.57(15)
C4 C8 C9 C5 -1.8(3)
Zr1 C8 C9 C5 120.57(16)
C7 C8 C9 Zr1 65.86(11)
C4 C8 C9 Zr1 -122.42(17)
C7 C6 C10 C9 2.72(17)
C2 C6 C10 C9 -160.96(14)
Zr1 C6 C10 C9 66.65(11)
C7 C6 C10 C1 167.01(15)
C2 C6 C10 C1 3.3(2)
Zr1 C6 C10 C1 -129.05(16)
C7 C6 C10 Zr1 -63.93(11)
C2 C6 C10 Zr1 132.39(15)
C8 C9 C10 C6 -1.01(18)
C5 C9 C10 C6 171.47(15)
Zr1 C9 C10 C6 -67.64(11)
C8 C9 C10 C1 -164.87(15)
C5 C9 C10 C1 7.6(3)
Zr1 C9 C10 C1 128.50(16)
C8 C9 C10 Zr1 66.63(11)
C5 C9 C10 Zr1 -120.89(16)
C20 C16 C17 C18 0.23(17)
C15 C16 C17 C18 173.16(15)
Zr1 C16 C17 C18 -66.13(10)
C20 C16 C17 C11 -172.47(15)
C15 C16 C17 C11 0.5(3)
Zr1 C16 C17 C11 121.17(16)
C20 C16 C17 Zr1 66.36(10)
C15 C16 C17 Zr1 -120.70(15)
C16 C17 C18 C19 1.26(17)
C11 C17 C18 C19 174.02(15)
Zr1 C17 C18 C19 -65.42(10)
C16 C17 C18 C12 -165.16(14)
C11 C17 C18 C12 7.6(2)
Zr1 C17 C18 C12 128.16(15)
C16 C17 C18 Zr1 66.68(10)
C11 C17 C18 Zr1 -120.56(16)
C17 C18 C19 C20 -2.25(17)
C12 C18 C19 C20 163.78(14)
Zr1 C18 C19 C20 -68.83(10)
C17 C18 C19 C13 -170.93(14)
C12 C18 C19 C13 -4.9(2)
Zr1 C18 C19 C13 122.48(15)
C17 C18 C19 Zr1 66.58(10)
C12 C18 C19 Zr1 -127.39(15)
C17 C16 C20 C19 -1.64(17)
C15 C16 C20 C19 -174.63(14)
Zr1 C16 C20 C19 64.48(10)
C17 C16 C20 C14 172.64(14)
C15 C16 C20 C14 -0.4(2)
Zr1 C16 C20 C14 -121.24(14)
C17 C16 C20 Zr1 -66.11(10)
C15 C16 C20 Zr1 120.89(15)
C18 C19 C20 C16 2.40(16)
C13 C19 C20 C16 171.02(14)
Zr1 C19 C20 C16 -65.81(10)
C18 C19 C20 C14 -171.66(14)
C13 C19 C20 C14 -3.0(2)
Zr1 C19 C20 C14 120.14(15)
C18 C19 C20 Zr1 68.21(10)
C13 C19 C20 Zr1 -123.17(15)
O1 C21 C22 C23 -178.66(14)
C26 C21 C22 C23 1.8(2)
C21 C22 C23 C24 -1.2(2)
C22 C23 C24 C25 -0.2(2)
C23 C24 C25 C26 1.0(2)
C24 C25 C26 C21 -0.4(2)
C24 C25 C26 P1 -179.73(13)
O1 C21 C26 C25 179.51(13)
C22 C21 C26 C25 -1.0(2)
O1 C21 C26 P1 -1.2(2)
C22 C21 C26 P1 178.26(11)
C43 B1 C37 C38 -107.79(16)
C55 B1 C37 C38 130.25(15)
C49 B1 C37 C38 15.3(2)
C43 B1 C37 C42 66.16(15)
C55 B1 C37 C42 -55.80(17)
C49 B1 C37 C42 -170.80(12)
C42 C37 C38 F6 -178.29(13)
B1 C37 C38 F6 -4.0(2)
C42 C37 C38 C39 1.7(2)
B1 C37 C38 C39 175.97(14)
F6 C38 C39 F7 -0.9(2)
C37 C38 C39 F7 179.15(14)
F6 C38 C39 C40 178.77(14)
C37 C38 C39 C40 -1.2(2)
F7 C39 C40 F8 1.1(2)
C38 C39 C40 F8 -178.56(14)
F7 C39 C40 C41 -179.95(14)
C38 C39 C40 C41 0.4(2)
F8 C40 C41 F9 -0.7(2)
C39 C40 C41 F9 -179.72(14)
F8 C40 C41 C42 178.69(14)
C39 C40 C41 C42 -0.3(2)
F9 C41 C42 F10 0.2(2)
C40 C41 C42 F10 -179.27(14)
F9 C41 C42 C37 -179.63(14)
C40 C41 C42 C37 0.9(2)
C38 C37 C42 F10 178.65(13)
B1 C37 C42 F10 3.9(2)
C38 C37 C42 C41 -1.6(2)
B1 C37 C42 C41 -176.33(14)
C37 B1 C43 C44 -104.55(16)
C55 B1 C43 C44 17.7(2)
C49 B1 C43 C44 132.88(15)
C37 B1 C43 C48 66.85(16)
C55 B1 C43 C48 -170.93(13)
C49 B1 C43 C48 -55.72(17)
C48 C43 C44 F1 -178.51(13)
B1 C43 C44 F1 -6.6(2)
C48 C43 C44 C45 0.7(2)
B1 C43 C44 C45 172.58(14)
F1 C44 C45 F2 -1.1(2)
C43 C44 C45 F2 179.63(14)
F1 C44 C45 C46 178.81(14)
C43 C44 C45 C46 -0.4(3)
F2 C45 C46 F3 -0.1(2)
C44 C45 C46 F3 179.93(14)
F2 C45 C46 C47 -179.66(14)
C44 C45 C46 C47 0.4(2)
F3 C46 C47 F4 -0.2(2)
C45 C46 C47 F4 179.34(14)
F3 C46 C47 C48 179.78(13)
C45 C46 C47 C48 -0.7(2)
F4 C47 C48 F5 1.7(2)
C46 C47 C48 F5 -178.24(13)
F4 C47 C48 C43 -178.97(14)
C46 C47 C48 C43 1.1(2)
C44 C43 C48 F5 178.27(13)
B1 C43 C48 F5 5.8(2)
C44 C43 C48 C47 -1.0(2)
B1 C43 C48 C47 -173.52(14)
C43 B1 C49 C54 -14.0(2)
C37 B1 C49 C54 -130.27(14)
C55 B1 C49 C54 107.78(15)
C43 B1 C49 C50 173.05(12)
C37 B1 C49 C50 56.83(17)
C55 B1 C49 C50 -65.12(15)
C54 C49 C50 F20 -178.11(12)
B1 C49 C50 F20 -4.19(19)
C54 C49 C50 C51 0.7(2)
B1 C49 C50 C51 174.63(13)
F20 C50 C51 F19 -0.7(2)
C49 C50 C51 F19 -179.58(13)
F20 C50 C51 C52 178.62(12)
C49 C50 C51 C52 -0.2(2)
F19 C51 C52 F18 0.5(2)
C50 C51 C52 F18 -178.88(13)
F19 C51 C52 C53 179.91(13)
C50 C51 C52 C53 0.6(2)
F18 C52 C53 F17 -2.0(2)
C51 C52 C53 F17 178.58(12)
F18 C52 C53 C54 178.02(12)
C51 C52 C53 C54 -1.4(2)
C50 C49 C54 F16 177.35(12)
B1 C49 C54 F16 4.1(2)
C50 C49 C54 C53 -1.6(2)
B1 C49 C54 C53 -174.86(13)
F17 C53 C54 F16 3.03(19)
C52 C53 C54 F16 -176.97(12)
F17 C53 C54 C49 -177.93(12)
C52 C53 C54 C49 2.1(2)
C43 B1 C55 C60 -130.90(15)
C37 B1 C55 C60 -15.2(2)
C49 B1 C55 C60 106.61(15)
C43 B1 C55 C56 56.60(17)
C37 B1 C55 C56 172.26(12)
C49 B1 C55 C56 -65.89(15)
C60 C55 C56 F15 -179.28(12)
B1 C55 C56 F15 -5.75(19)
C60 C55 C56 C57 0.8(2)
B1 C55 C56 C57 174.28(13)
F15 C56 C57 F14 1.1(2)
C55 C56 C57 F14 -178.92(13)
F15 C56 C57 C58 179.44(12)
C55 C56 C57 C58 -0.6(2)
F14 C57 C58 F13 0.7(2)
C56 C57 C58 F13 -177.62(13)
F14 C57 C58 C59 179.01(13)
C56 C57 C58 C59 0.7(2)
F13 C58 C59 F12 -1.7(2)
C57 C58 C59 F12 -179.99(13)
F13 C58 C59 C60 177.30(12)
C57 C58 C59 C60 -1.0(2)
F12 C59 C60 F11 1.14(19)
C58 C59 C60 F11 -177.88(12)
F12 C59 C60 C55 -179.75(13)
C58 C59 C60 C55 1.2(2)
C56 C55 C60 F11 177.98(12)
B1 C55 C60 F11 5.1(2)
C56 C55 C60 C59 -1.1(2)
B1 C55 C60 C59 -173.93(13)
C61B Cl3 C61A Cl4A -95.0(5)
C61A Cl3 C61B Cl4B 29.6(3)
C22 C21 O1 Zr1 10.8(3)
C26 C21 O1 Zr1 -169.78(12)
C25 C26 P1 C36 -170.19(12)
C21 C26 P1 C36 10.52(15)
C25 C26 P1 C27 73.19(13)
C21 C26 P1 C27 -106.11(13)
C25 C26 P1 C31 -53.86(13)
C21 C26 P1 C31 126.85(13)
Cl1 C36 P1 C26 -168.44(9)
Cl1 C36 P1 C27 -51.85(11)
Cl1 C36 P1 C31 74.04(10)
C30 C27 P1 C26 73.38(11)
C28 C27 P1 C26 -165.97(10)
C29 C27 P1 C26 -43.90(12)
C30 C27 P1 C36 -41.78(12)
C28 C27 P1 C36 78.87(12)
C29 C27 P1 C36 -159.06(10)
C30 C27 P1 C31 -163.05(10)
C28 C27 P1 C31 -42.40(13)
C29 C27 P1 C31 79.67(12)
C35 C31 P1 C26 -41.21(12)
C34 C31 P1 C26 79.65(11)
C32 C31 P1 C26 -159.33(10)
C35 C31 P1 C36 74.14(11)
C34 C31 P1 C36 -164.99(10)
C32 C31 P1 C36 -43.97(12)
C35 C31 P1 C27 -164.20(10)
C34 C31 P1 C27 -43.33(13)
C32 C31 P1 C27 77.69(12)
C21 O1 Zr1 Cl2 172.10(18)
C21 O1 Zr1 C19 -55.19(18)
C21 O1 Zr1 C7 77.06(19)
C21 O1 Zr1 C18 -67.16(19)
C21 O1 Zr1 C8 94.90(18)
C21 O1 Zr1 C9 74.50(18)
C21 O1 Zr1 C17 -107.41(18)
C21 O1 Zr1 C20 -80.06(18)
C21 O1 Zr1 C10 43.44(18)
C21 O1 Zr1 C16 -108.83(18)
C21 O1 Zr1 C6 39.58(19)
C20 C19 Zr1 O1 -50.04(9)
C18 C19 Zr1 O1 -163.04(9)
C13 C19 Zr1 O1 74.03(13)
C20 C19 Zr1 Cl2 52.62(10)
C18 C19 Zr1 Cl2 -60.38(10)
C13 C19 Zr1 Cl2 176.69(10)
C20 C19 Zr1 C7 165.44(8)
C18 C19 Zr1 C7 52.44(10)
C13 C19 Zr1 C7 -70.50(13)
C20 C19 Zr1 C18 113.00(13)
C13 C19 Zr1 C18 -122.94(17)
C20 C19 Zr1 C8 -178.34(9)
C18 C19 Zr1 C8 68.66(12)
C13 C19 Zr1 C8 -54.28(16)
C20 C19 Zr1 C9 -134.37(9)
C18 C19 Zr1 C9 112.62(9)
C13 C19 Zr1 C9 -10.31(15)
C20 C19 Zr1 C17 76.43(9)
C18 C19 Zr1 C17 -36.57(8)
C13 C19 Zr1 C17 -159.50(15)
C18 C19 Zr1 C20 -113.00(13)
C13 C19 Zr1 C20 124.06(17)
C20 C19 Zr1 C10 -140.44(9)
C18 C19 Zr1 C10 106.56(9)
C13 C19 Zr1 C10 -16.38(13)
C20 C19 Zr1 C16 36.11(8)
C18 C19 Zr1 C16 -76.89(9)
C13 C19 Zr1 C16 160.17(15)
C20 C19 Zr1 C6 -171.08(9)
C18 C19 Zr1 C6 75.92(9)
C13 C19 Zr1 C6 -47.02(13)
C6 C7 Zr1 O1 -79.55(10)
C8 C7 Zr1 O1 33.37(12)
C3 C7 Zr1 O1 155.00(12)
C6 C7 Zr1 Cl2 -175.39(9)
C8 C7 Zr1 Cl2 -62.48(10)
C3 C7 Zr1 Cl2 59.16(13)
C6 C7 Zr1 C19 48.50(10)
C8 C7 Zr1 C19 161.41(10)
C3 C7 Zr1 C19 -76.95(14)
C6 C7 Zr1 C18 73.96(9)
C8 C7 Zr1 C18 -173.12(10)
C3 C7 Zr1 C18 -51.49(14)
C6 C7 Zr1 C8 -112.92(14)
C3 C7 Zr1 C8 121.63(18)
C6 C7 Zr1 C9 -76.42(10)
C8 C7 Zr1 C9 36.50(10)
C3 C7 Zr1 C9 158.13(16)
C6 C7 Zr1 C17 104.22(9)
C8 C7 Zr1 C17 -142.87(10)
C3 C7 Zr1 C17 -21.23(14)
C6 C7 Zr1 C20 61.42(13)
C8 C7 Zr1 C20 174.33(9)
C3 C7 Zr1 C20 -64.04(16)
C6 C7 Zr1 C10 -36.06(9)
C8 C7 Zr1 C10 76.86(11)
C3 C7 Zr1 C10 -161.51(16)
C6 C7 Zr1 C16 108.65(10)
C8 C7 Zr1 C16 -138.43(10)
C3 C7 Zr1 C16 -16.80(17)
C8 C7 Zr1 C6 112.92(14)
C3 C7 Zr1 C6 -125.45(18)
C17 C18 Zr1 O1 -93.00(10)
C19 C18 Zr1 O1 22.18(11)
C12 C18 Zr1 O1 145.36(13)
C17 C18 Zr1 Cl2 20.52(9)
C19 C18 Zr1 Cl2 135.70(8)
C12 C18 Zr1 Cl2 -101.12(14)
C17 C18 Zr1 C19 -115.18(13)
C12 C18 Zr1 C19 123.18(18)
C17 C18 Zr1 C7 112.17(9)
C19 C18 Zr1 C7 -132.66(9)
C12 C18 Zr1 C7 -9.47(15)
C17 C18 Zr1 C8 107.76(10)
C19 C18 Zr1 C8 -137.06(9)
C12 C18 Zr1 C8 -13.88(17)
C17 C18 Zr1 C9 146.24(9)
C19 C18 Zr1 C9 -98.58(10)
C12 C18 Zr1 C9 24.60(18)
C19 C18 Zr1 C17 115.18(13)
C12 C18 Zr1 C17 -121.64(18)
C17 C18 Zr1 C20 -77.23(9)
C19 C18 Zr1 C20 37.95(8)
C12 C18 Zr1 C20 161.13(17)
C17 C18 Zr1 C10 164.10(9)
C19 C18 Zr1 C10 -80.72(9)
C12 C18 Zr1 C10 42.46(15)
C17 C18 Zr1 C16 -37.19(9)
C19 C18 Zr1 C16 77.99(9)
C12 C18 Zr1 C16 -158.83(17)
C17 C18 Zr1 C6 143.26(9)
C19 C18 Zr1 C6 -101.56(9)
C12 C18 Zr1 C6 21.62(14)
C9 C8 Zr1 O1 -40.40(10)
C7 C8 Zr1 O1 -155.59(9)
C4 C8 Zr1 O1 82.26(17)
C9 C8 Zr1 Cl2 -130.40(9)
C7 C8 Zr1 Cl2 114.41(10)
C4 C8 Zr1 Cl2 -7.74(16)
C9 C8 Zr1 C19 86.46(12)
C7 C8 Zr1 C19 -28.73(15)
C4 C8 Zr1 C19 -150.88(15)
C9 C8 Zr1 C7 115.19(14)
C4 C8 Zr1 C7 -122.1(2)
C9 C8 Zr1 C18 123.38(10)
C7 C8 Zr1 C18 8.19(12)
C4 C8 Zr1 C18 -113.96(16)
C7 C8 Zr1 C9 -115.19(14)
C4 C8 Zr1 C9 122.7(2)
C9 C8 Zr1 C17 162.47(9)
C7 C8 Zr1 C17 47.27(12)
C4 C8 Zr1 C17 -74.87(17)
C9 C8 Zr1 C20 77.2(6)
C7 C8 Zr1 C20 -38.0(6)
C4 C8 Zr1 C20 -160.1(5)
C9 C8 Zr1 C10 37.16(9)
C7 C8 Zr1 C10 -78.03(10)
C4 C8 Zr1 C10 159.82(19)
C9 C8 Zr1 C16 -164.15(10)
C7 C8 Zr1 C16 80.66(14)
C4 C8 Zr1 C16 -41.5(2)
C9 C8 Zr1 C6 77.36(10)
C7 C8 Zr1 C6 -37.83(9)
C4 C8 Zr1 C6 -159.98(19)
C8 C9 Zr1 O1 140.39(10)
C10 C9 Zr1 O1 -104.70(10)
C5 C9 Zr1 O1 18.09(16)
C8 C9 Zr1 Cl2 48.48(9)
C10 C9 Zr1 Cl2 163.39(9)
C5 C9 Zr1 Cl2 -73.82(17)
C8 C9 Zr1 C19 -126.21(10)
C10 C9 Zr1 C19 -11.30(12)
C5 C9 Zr1 C19 111.49(16)
C8 C9 Zr1 C7 -37.30(9)
C10 C9 Zr1 C7 77.61(10)
C5 C9 Zr1 C7 -159.60(19)
C8 C9 Zr1 C18 -81.39(12)
C10 C9 Zr1 C18 33.52(13)
C5 C9 Zr1 C18 156.31(15)
C10 C9 Zr1 C8 114.91(13)
C5 C9 Zr1 C8 -122.3(2)
C8 C9 Zr1 C17 -35.80(18)
C10 C9 Zr1 C17 79.11(16)
C5 C9 Zr1 C17 -158.10(15)
C8 C9 Zr1 C20 -170.16(9)
C10 C9 Zr1 C20 -55.25(13)
C5 C9 Zr1 C20 67.5(2)
C8 C9 Zr1 C10 -114.91(13)
C5 C9 Zr1 C10 122.8(2)
C8 C9 Zr1 C16 117.4(3)
C10 C9 Zr1 C16 -127.7(3)
C5 C9 Zr1 C16 -4.9(5)
C8 C9 Zr1 C6 -77.70(10)
C10 C9 Zr1 C6 37.21(9)
C5 C9 Zr1 C6 160.00(19)
C18 C17 Zr1 O1 112.16(9)
C16 C17 Zr1 O1 -2.64(11)
C11 C17 Zr1 O1 -125.91(12)
C18 C17 Zr1 Cl2 -160.56(9)
C16 C17 Zr1 Cl2 84.64(8)
C11 C17 Zr1 Cl2 -38.63(12)
C18 C17 Zr1 C19 37.38(9)
C16 C17 Zr1 C19 -77.42(9)
C11 C17 Zr1 C19 159.31(15)
C18 C17 Zr1 C7 -71.17(9)
C16 C17 Zr1 C7 174.03(9)
C11 C17 Zr1 C7 50.76(14)
C16 C17 Zr1 C18 -114.80(13)
C11 C17 Zr1 C18 121.93(17)
C18 C17 Zr1 C8 -95.05(10)
C16 C17 Zr1 C8 150.15(9)
C11 C17 Zr1 C8 26.88(15)
C18 C17 Zr1 C9 -72.40(16)
C16 C17 Zr1 C9 172.80(12)
C11 C17 Zr1 C9 49.5(2)
C18 C17 Zr1 C20 78.03(9)
C16 C17 Zr1 C20 -36.77(8)
C11 C17 Zr1 C20 -160.04(15)
C18 C17 Zr1 C10 -22.56(12)
C16 C17 Zr1 C10 -137.36(9)
C11 C17 Zr1 C10 99.37(14)
C18 C17 Zr1 C16 114.80(13)
C11 C17 Zr1 C16 -123.27(17)
C18 C17 Zr1 C6 -38.41(10)
C16 C17 Zr1 C6 -153.21(9)
C11 C17 Zr1 C6 83.52(13)
C16 C20 Zr1 O1 -114.61(9)
C19 C20 Zr1 O1 129.37(9)
C14 C20 Zr1 O1 6.11(12)
C16 C20 Zr1 Cl2 -25.02(9)
C19 C20 Zr1 Cl2 -141.05(8)
C14 C20 Zr1 Cl2 95.70(12)
C16 C20 Zr1 C19 116.02(12)
C14 C20 Zr1 C19 -123.25(17)
C16 C20 Zr1 C7 93.30(11)
C19 C20 Zr1 C7 -22.72(13)
C14 C20 Zr1 C7 -145.97(12)
C16 C20 Zr1 C18 77.62(9)
C19 C20 Zr1 C18 -38.40(8)
C14 C20 Zr1 C18 -161.65(15)
C16 C20 Zr1 C8 126.6(5)
C19 C20 Zr1 C8 10.6(6)
C14 C20 Zr1 C8 -112.7(5)
C16 C20 Zr1 C9 -164.44(9)
C19 C20 Zr1 C9 79.54(12)
C14 C20 Zr1 C9 -43.72(17)
C16 C20 Zr1 C17 37.24(8)
C19 C20 Zr1 C17 -78.78(9)
C14 C20 Zr1 C17 157.97(15)
C16 C20 Zr1 C10 164.27(8)
C19 C20 Zr1 C10 48.25(10)
C14 C20 Zr1 C10 -75.01(13)
C19 C20 Zr1 C16 -116.02(12)
C14 C20 Zr1 C16 120.72(16)
C16 C20 Zr1 C6 126.49(9)
C19 C20 Zr1 C6 10.47(10)
C14 C20 Zr1 C6 -112.79(12)
C6 C10 Zr1 O1 -173.72(9)
C9 C10 Zr1 O1 72.17(9)
C1 C10 Zr1 O1 -51.60(15)
C6 C10 Zr1 Cl2 92.86(9)
C9 C10 Zr1 Cl2 -21.25(11)
C1 C10 Zr1 Cl2 -145.02(14)
C6 C10 Zr1 C19 -74.57(10)
C9 C10 Zr1 C19 171.33(9)
C1 C10 Zr1 C19 47.56(16)
C6 C10 Zr1 C7 36.32(9)
C9 C10 Zr1 C7 -77.78(10)
C1 C10 Zr1 C7 158.45(17)
C6 C10 Zr1 C18 -41.78(10)
C9 C10 Zr1 C18 -155.89(9)
C1 C10 Zr1 C18 80.34(15)
C6 C10 Zr1 C8 77.28(10)
C9 C10 Zr1 C8 -36.82(9)
C1 C10 Zr1 C8 -160.59(17)
C6 C10 Zr1 C9 114.10(14)
C1 C10 Zr1 C9 -123.77(19)
C6 C10 Zr1 C17 -29.50(13)
C9 C10 Zr1 C17 -143.61(9)
C1 C10 Zr1 C17 92.63(16)
C6 C10 Zr1 C20 -98.48(10)
C9 C10 Zr1 C20 147.42(9)
C1 C10 Zr1 C20 23.65(17)
C6 C10 Zr1 C16 -80.55(14)
C9 C10 Zr1 C16 165.35(10)
C1 C10 Zr1 C16 41.6(2)
C9 C10 Zr1 C6 -114.10(14)
C1 C10 Zr1 C6 122.13(19)
C20 C16 Zr1 O1 62.93(9)
C17 C16 Zr1 O1 177.83(9)
C15 C16 Zr1 O1 -59.33(13)
C20 C16 Zr1 Cl2 155.82(9)
C17 C16 Zr1 Cl2 -89.28(8)
C15 C16 Zr1 Cl2 33.56(12)
C20 C16 Zr1 C19 -36.76(8)
C17 C16 Zr1 C19 78.14(9)
C15 C16 Zr1 C19 -159.02(15)
C20 C16 Zr1 C7 -123.03(9)
C17 C16 Zr1 C7 -8.13(12)
C15 C16 Zr1 C7 114.71(13)
C20 C16 Zr1 C18 -77.89(9)
C17 C16 Zr1 C18 37.00(9)
C15 C16 Zr1 C18 159.84(15)
C20 C16 Zr1 C8 -170.74(10)
C17 C16 Zr1 C8 -55.85(14)
C15 C16 Zr1 C8 67.00(17)
C20 C16 Zr1 C9 85.5(4)
C17 C16 Zr1 C9 -159.6(3)
C15 C16 Zr1 C9 -36.7(4)
C20 C16 Zr1 C17 -114.89(13)
C15 C16 Zr1 C17 122.84(17)
C17 C16 Zr1 C20 114.89(13)
C15 C16 Zr1 C20 -122.26(16)
C20 C16 Zr1 C10 -29.42(15)
C17 C16 Zr1 C10 85.47(13)
C15 C16 Zr1 C10 -151.68(12)
C20 C16 Zr1 C6 -77.26(10)
C17 C16 Zr1 C6 37.63(12)
C15 C16 Zr1 C6 160.48(12)
C10 C6 Zr1 O1 7.30(11)
C7 C6 Zr1 O1 123.68(9)
C2 C6 Zr1 O1 -112.14(15)
C10 C6 Zr1 Cl2 -110.86(9)
C7 C6 Zr1 Cl2 5.52(10)
C2 C6 Zr1 Cl2 129.70(15)
C10 C6 Zr1 C19 107.64(10)
C7 C6 Zr1 C19 -135.98(9)
C2 C6 Zr1 C19 -11.81(16)
C10 C6 Zr1 C7 -116.38(14)
C2 C6 Zr1 C7 124.2(2)
C10 C6 Zr1 C18 139.74(10)
C7 C6 Zr1 C18 -103.88(10)
C2 C6 Zr1 C18 20.29(16)
C10 C6 Zr1 C8 -77.94(10)
C7 C6 Zr1 C8 38.44(9)
C2 C6 Zr1 C8 162.61(18)
C10 C6 Zr1 C9 -37.61(9)
C7 C6 Zr1 C9 78.77(10)
C2 C6 Zr1 C9 -157.06(18)
C10 C6 Zr1 C17 159.26(9)
C7 C6 Zr1 C17 -84.36(10)
C2 C6 Zr1 C17 39.81(17)
C10 C6 Zr1 C20 102.04(10)
C7 C6 Zr1 C20 -141.58(9)
C2 C6 Zr1 C20 -17.41(18)
C7 C6 Zr1 C10 116.38(14)
C2 C6 Zr1 C10 -119.4(2)
C10 C6 Zr1 C16 139.23(9)
C7 C6 Zr1 C16 -104.39(10)
C2 C6 Zr1 C16 19.78(19)

loop_
_platon_squeeze_void_nr
_platon_squeeze_void_average_x
_platon_squeeze_void_average_y
_platon_squeeze_void_average_z
_platon_squeeze_void_volume
_platon_squeeze_void_count_electrons
_platon_squeeze_void_content
1 0.000 0.500 0.500 147 40 ' '
2 0.220 0.675 0.996 20 0 ' '
3 0.780 0.325 0.004 20 0 ' '
